data_2213688
loop_
_publ_author_name
'Schuchmann, Daniella'
'Schulz, Stephan'
'Fl\"orke, Ulrich'

_publ_section_title
;
 Tri-<i>tert</i>-butylgallane--(<i>tert</i>-butyl)diethylstibine adduct
;
_journal_coeditor_code BT2352
_journal_issue 6
_journal_name_full 'Acta Crystallographica Section E'
_journal_page_first m1606
_journal_page_last m1606
_journal_paper_doi 10.1107/S1600536807021149
_journal_volume 63
_journal_year 2007
_chemical_formula_iupac '[Ga Sb (C2 H5)2 (C4 H9)4]'
_chemical_formula_moiety 'C20 H46 Ga Sb'
_chemical_formula_sum 'C20 H46 Ga Sb'
_chemical_formula_weight 478.04
_chemical_name_common
;
Tri-<i>tert</i>-butylgallane--(<i>tert</i>-butyl)diethylstibine adduct
;
_chemical_name_systematic
;
tri-<i>tert</i>-butyldiethylgalliumantimony(Ga---Sb)
;
_space_group_IT_number 14
_symmetry_cell_setting monoclinic
_symmetry_space_group_name_Hall '-P 2yn'
_symmetry_space_group_name_H-M 'P 1 21/n 1'
_atom_sites_solution_hydrogens difmap
_atom_sites_solution_primary direct
_atom_sites_solution_secondary difmap
_audit_creation_method SHELXL-97
_cell_angle_alpha 90.00
_cell_angle_beta 91.479(4)
_cell_angle_gamma 90.00
_cell_formula_units_Z 4
_cell_length_a 9.1138(16)
_cell_length_b 23.698(4)
_cell_length_c 11.027(2)
_cell_measurement_reflns_used 986
_cell_measurement_temperature 120(2)
_cell_measurement_theta_max 26.69
_cell_measurement_theta_min 2.51
_cell_volume 2380.8(7)
_computing_cell_refinement 'SAINT (Bruker, 2002)'
_computing_data_collection 'SMART (Bruker, 2002)'
_computing_data_reduction SAINT
_computing_molecular_graphics SHELXTL
_computing_publication_material SHELXTL
_computing_structure_refinement SHELXTL
_computing_structure_solution 'SHELXTL (Bruker, 2002)'
_diffrn_ambient_temperature 120(2)
_diffrn_measured_fraction_theta_full 1.000
_diffrn_measured_fraction_theta_max 1.000
_diffrn_measurement_device_type 'Bruker SMART APEX'
_diffrn_measurement_method '\f and \w'
_diffrn_radiation_monochromator graphite
_diffrn_radiation_source 'sealed tube'
_diffrn_radiation_type MoK\a
_diffrn_radiation_wavelength 0.71073
_diffrn_reflns_av_R_equivalents 0.0822
_diffrn_reflns_av_sigmaI/netI 0.0664
_diffrn_reflns_limit_h_max 11
_diffrn_reflns_limit_h_min -11
_diffrn_reflns_limit_k_max 31
_diffrn_reflns_limit_k_min -31
_diffrn_reflns_limit_l_max 14
_diffrn_reflns_limit_l_min -14
_diffrn_reflns_number 20988
_diffrn_reflns_theta_full 27.88
_diffrn_reflns_theta_max 27.88
_diffrn_reflns_theta_min 1.72
_diffrn_standards_decay_% 0
_diffrn_standards_interval_time 430
_diffrn_standards_number 1488
_exptl_absorpt_coefficient_mu 2.265
_exptl_absorpt_correction_T_max 0.6993
_exptl_absorpt_correction_T_min 0.6235
_exptl_absorpt_correction_type multi-scan
_exptl_absorpt_process_details '(SADABS; Bruker, 2002)'
_exptl_crystal_colour colourless
_exptl_crystal_density_diffrn 1.334
_exptl_crystal_density_method 'not measured'
_exptl_crystal_description block
_exptl_crystal_F_000 992
_exptl_crystal_size_max 0.22
_exptl_crystal_size_mid 0.20
_exptl_crystal_size_min 0.16
_refine_diff_density_max 0.945
_refine_diff_density_min -0.953
_refine_ls_extinction_method none
_refine_ls_goodness_of_fit_ref 0.948
_refine_ls_hydrogen_treatment constr
_refine_ls_matrix_type full
_refine_ls_number_parameters 199
_refine_ls_number_reflns 5684
_refine_ls_number_restraints 0
_refine_ls_restrained_S_all 0.948
_refine_ls_R_factor_all 0.0536
_refine_ls_R_factor_gt 0.0369
_refine_ls_shift/su_max 0.001
_refine_ls_shift/su_mean 0.000
_refine_ls_structure_factor_coef Fsqd
_refine_ls_weighting_details 'calc w=1/[\s^2^(Fo^2^)+(0.0303P)^2^] where P=(Fo^2^+2Fc^2^)/3'
_refine_ls_weighting_scheme calc
_refine_ls_wR_factor_gt 0.0695
_refine_ls_wR_factor_ref 0.0740
_reflns_number_gt 4418
_reflns_number_total 5684
_reflns_threshold_expression I>2\s(I)
_cod_data_source_file bt2352.cif
_cod_data_source_block I
_cod_original_cell_volume 2380.7(7)
_cod_original_sg_symbol_H-M 'P 21/n'
_cod_database_code 2213688
_cod_database_fobs_code 2213688

loop_
_symmetry_equiv_pos_as_xyz
'x, y, z'
'-x+1/2, y+1/2, -z+1/2'
'-x, -y, -z'
'x-1/2, -y-1/2, z-1/2'

loop_
_atom_site_type_symbol
_atom_site_label
_atom_site_fract_x
_atom_site_fract_y
_atom_site_fract_z
_atom_site_U_iso_or_equiv
_atom_site_adp_type
_atom_site_calc_flag
_atom_site_refinement_flags
_atom_site_occupancy
Sb Sb1 0.71254(2) 0.158353(8) 0.431944(19) 0.02535(7) Uani d . 1
Ga Ga1 0.78052(4) 0.087011(13) 0.22442(3) 0.02383(9) Uani d . 1
C C1 0.7108(4) 0.01031(13) 0.2837(3) 0.0325(7) Uani d . 1
C C2 0.7744(5) -0.03402(14) 0.1981(4) 0.0502(10) Uani d . 1
H H2A 0.7433 -0.0717 0.2233 0.075 Uiso calc R 1
H H2B 0.8818 -0.0318 0.2014 0.075 Uiso calc R 1
H H2C 0.7385 -0.0268 0.1150 0.075 Uiso calc R 1
C C3 0.7617(4) -0.00311(15) 0.4125(3) 0.0420(9) Uani d . 1
H H3A 0.7249 -0.0403 0.4355 0.063 Uiso calc R 1
H H3B 0.7240 0.0255 0.4677 0.063 Uiso calc R 1
H H3C 0.8693 -0.0032 0.4173 0.063 Uiso calc R 1
C C4 0.5432(4) 0.00410(15) 0.2780(4) 0.0433(9) Uani d . 1
H H4A 0.5160 -0.0334 0.3073 0.065 Uiso calc R 1
H H4B 0.5076 0.0088 0.1940 0.065 Uiso calc R 1
H H4C 0.4990 0.0330 0.3291 0.065 Uiso calc R 1
C C5 0.6503(4) 0.12448(13) 0.0946(3) 0.0310(7) Uani d . 1
C C6 0.6332(5) 0.08250(15) -0.0105(3) 0.0450(9) Uani d . 1
H H6A 0.5707 0.0990 -0.0748 0.068 Uiso calc R 1
H H6B 0.5881 0.0477 0.0187 0.068 Uiso calc R 1
H H6C 0.7300 0.0739 -0.0427 0.068 Uiso calc R 1
C C7 0.4968(4) 0.13883(16) 0.1399(3) 0.0414(9) Uani d . 1
H H7A 0.4388 0.1566 0.0742 0.062 Uiso calc R 1
H H7B 0.5057 0.1649 0.2087 0.062 Uiso calc R 1
H H7C 0.4479 0.1042 0.1656 0.062 Uiso calc R 1
C C8 0.7166(4) 0.17842(14) 0.0457(3) 0.0388(8) Uani d . 1
H H8A 0.6499 0.1948 -0.0160 0.058 Uiso calc R 1
H H8B 0.8110 0.1699 0.0093 0.058 Uiso calc R 1
H H8C 0.7317 0.2054 0.1121 0.058 Uiso calc R 1
C C9 1.0008(3) 0.09786(13) 0.2096(3) 0.0294(7) Uani d . 1
C C10 1.0882(4) 0.06349(15) 0.3047(4) 0.0447(9) Uani d . 1
H H10A 1.1934 0.0697 0.2944 0.067 Uiso calc R 1
H H10B 1.0659 0.0233 0.2943 0.067 Uiso calc R 1
H H10C 1.0611 0.0755 0.3861 0.067 Uiso calc R 1
C C11 1.0439(4) 0.07810(17) 0.0837(4) 0.0515(11) Uani d . 1
H H11A 1.1500 0.0828 0.0749 0.077 Uiso calc R 1
H H11B 0.9916 0.1006 0.0219 0.077 Uiso calc R 1
H H11C 1.0179 0.0382 0.0734 0.077 Uiso calc R 1
C C12 1.0490(4) 0.15945(13) 0.2228(3) 0.0342(7) Uani d . 1
H H12A 1.1557 0.1620 0.2152 0.051 Uiso calc R 1
H H12B 1.0216 0.1736 0.3026 0.051 Uiso calc R 1
H H12C 1.0007 0.1822 0.1592 0.051 Uiso calc R 1
C C13 0.8331(4) 0.16198(13) 0.6069(3) 0.0325(7) Uani d . 1
C C14 0.9914(4) 0.17754(19) 0.5847(4) 0.0559(11) Uani d . 1
H H14A 1.0460 0.1793 0.6624 0.084 Uiso calc R 1
H H14B 0.9951 0.2144 0.5448 0.084 Uiso calc R 1
H H14C 1.0356 0.1490 0.5327 0.084 Uiso calc R 1
C C15 0.8294(5) 0.10403(16) 0.6651(4) 0.0538(11) Uani d . 1
H H15A 0.8829 0.1051 0.7434 0.081 Uiso calc R 1
H H15B 0.8757 0.0765 0.6118 0.081 Uiso calc R 1
H H15C 0.7273 0.0930 0.6778 0.081 Uiso calc R 1
C C16 0.7661(5) 0.20555(18) 0.6891(4) 0.0656(13) Uani d . 1
H H16A 0.8212 0.2066 0.7666 0.098 Uiso calc R 1
H H16B 0.6637 0.1955 0.7035 0.098 Uiso calc R 1
H H16C 0.7700 0.2427 0.6505 0.098 Uiso calc R 1
C C17 0.6764(4) 0.24674(14) 0.3980(4) 0.0439(9) Uani d . 1
H H17A 0.5912 0.2506 0.3411 0.053 Uiso calc R 1
H H17B 0.6499 0.2650 0.4752 0.053 Uiso calc R 1
C C18 0.8048(5) 0.27849(14) 0.3462(4) 0.0504(10) Uani d . 1
H H18A 0.8904 0.2749 0.4013 0.076 Uiso calc R 1
H H18B 0.7790 0.3184 0.3369 0.076 Uiso calc R 1
H H18C 0.8281 0.2627 0.2669 0.076 Uiso calc R 1
C C19 0.4982(4) 0.13805(17) 0.4982(4) 0.0548(11) Uani d . 1
H H19A 0.4616 0.1046 0.4529 0.066 Uiso calc R 1
H H19B 0.5105 0.1267 0.5843 0.066 Uiso calc R 1
C C20 0.3854(5) 0.1806(3) 0.4913(6) 0.103(2) Uani d . 1
H H20A 0.4240 0.2161 0.5244 0.154 Uiso calc R 1
H H20B 0.3013 0.1684 0.5383 0.154 Uiso calc R 1
H H20C 0.3543 0.1861 0.4064 0.154 Uiso calc R 1

loop_
_atom_site_aniso_label
_atom_site_aniso_U_11
_atom_site_aniso_U_22
_atom_site_aniso_U_33
_atom_site_aniso_U_12
_atom_site_aniso_U_13
_atom_site_aniso_U_23
Sb1 0.02265(11) 0.02651(10) 0.02678(12) 0.00206(8) -0.00157(8) 0.00041(9)
Ga1 0.02381(18) 0.02428(16) 0.02328(18) -0.00316(14) -0.00149(14) -0.00031(14)
C1 0.0339(19) 0.0278(15) 0.0354(19) -0.0046(14) -0.0043(15) 0.0041(14)
C2 0.061(3) 0.0312(18) 0.058(3) -0.0046(18) -0.004(2) -0.0080(17)
C3 0.047(2) 0.0367(18) 0.042(2) -0.0112(16) -0.0090(18) 0.0092(16)
C4 0.045(2) 0.0392(19) 0.046(2) -0.0183(17) -0.0044(18) 0.0081(17)
C5 0.0309(18) 0.0373(17) 0.0244(16) -0.0037(14) -0.0061(14) 0.0018(13)
C6 0.055(3) 0.049(2) 0.0304(19) -0.0116(18) -0.0093(18) -0.0045(16)
C7 0.031(2) 0.054(2) 0.039(2) -0.0018(17) -0.0083(16) 0.0111(17)
C8 0.042(2) 0.0387(17) 0.035(2) -0.0038(16) -0.0075(17) 0.0076(15)
C9 0.0228(16) 0.0322(16) 0.0334(18) -0.0038(13) 0.0008(13) -0.0040(14)
C10 0.0277(19) 0.0413(19) 0.065(3) 0.0013(15) -0.0022(18) 0.0065(18)
C11 0.041(2) 0.061(2) 0.053(3) -0.0050(19) 0.015(2) -0.019(2)
C12 0.0272(17) 0.0366(17) 0.0390(19) -0.0053(14) 0.0008(15) 0.0046(15)
C13 0.0357(19) 0.0355(17) 0.0261(17) 0.0045(15) -0.0028(14) -0.0049(14)
C14 0.045(3) 0.084(3) 0.039(2) -0.014(2) -0.0093(19) -0.002(2)
C15 0.069(3) 0.048(2) 0.043(2) -0.005(2) -0.020(2) 0.0085(18)
C16 0.082(3) 0.073(3) 0.041(2) 0.035(3) -0.009(2) -0.019(2)
C17 0.052(2) 0.0342(17) 0.045(2) 0.0094(17) -0.0066(18) 0.0023(16)
C18 0.062(3) 0.0332(18) 0.055(2) -0.0087(18) -0.015(2) 0.0036(17)
C19 0.028(2) 0.061(2) 0.076(3) -0.0029(18) 0.012(2) 0.013(2)
C20 0.038(3) 0.119(5) 0.153(6) 0.023(3) 0.030(3) 0.025(4)

loop_
_atom_type_symbol
_atom_type_description
_atom_type_scat_dispersion_real
_atom_type_scat_dispersion_imag
_atom_type_scat_source
C C 0.0033 0.0016 'International Tables Vol C Tables 4.2.6.8 and 6.1.1.4'
H H 0.0000 0.0000 'International Tables Vol C Tables 4.2.6.8 and 6.1.1.4'
Ga Ga 0.2307 1.6083 'International Tables Vol C Tables 4.2.6.8 and 6.1.1.4'
Sb Sb -0.5866 1.5461 'International Tables Vol C Tables 4.2.6.8 and 6.1.1.4'

loop_
_geom_angle_atom_site_label_1
_geom_angle_atom_site_label_2
_geom_angle_atom_site_label_3
_geom_angle
_geom_angle_publ_flag
C17 Sb1 C19 98.05(15) y
C17 Sb1 C13 100.69(14) y
C19 Sb1 C13 98.53(15) y
C17 Sb1 Ga1 117.47(11) y
C19 Sb1 Ga1 110.36(12) y
C13 Sb1 Ga1 126.75(8) y
C9 Ga1 C1 117.05(13) y
C9 Ga1 C5 116.50(13) y
C1 Ga1 C5 115.65(13) y
C9 Ga1 Sb1 102.65(9) ?
C1 Ga1 Sb1 100.97(10) ?
C5 Ga1 Sb1 99.58(9) ?
C3 C1 C4 107.4(3) ?
C3 C1 C2 108.7(3) ?
C4 C1 C2 107.5(3) ?
C3 C1 Ga1 113.4(2) ?
C4 C1 Ga1 113.0(2) ?
C2 C1 Ga1 106.7(2) ?
C1 C2 H2A 109.5 ?
C1 C2 H2B 109.5 ?
H2A C2 H2B 109.5 ?
C1 C2 H2C 109.5 ?
H2A C2 H2C 109.5 ?
H2B C2 H2C 109.5 ?
C1 C3 H3A 109.5 ?
C1 C3 H3B 109.5 ?
H3A C3 H3B 109.5 ?
C1 C3 H3C 109.5 ?
H3A C3 H3C 109.5 ?
H3B C3 H3C 109.5 ?
C1 C4 H4A 109.5 ?
C1 C4 H4B 109.5 ?
H4A C4 H4B 109.5 ?
C1 C4 H4C 109.5 ?
H4A C4 H4C 109.5 ?
H4B C4 H4C 109.5 ?
C8 C5 C6 108.1(3) ?
C8 C5 C7 107.7(3) ?
C6 C5 C7 108.3(3) ?
C8 C5 Ga1 112.7(2) ?
C6 C5 Ga1 107.1(2) ?
C7 C5 Ga1 112.8(2) ?
C5 C6 H6A 109.5 ?
C5 C6 H6B 109.5 ?
H6A C6 H6B 109.5 ?
C5 C6 H6C 109.5 ?
H6A C6 H6C 109.5 ?
H6B C6 H6C 109.5 ?
C5 C7 H7A 109.5 ?
C5 C7 H7B 109.5 ?
H7A C7 H7B 109.5 ?
C5 C7 H7C 109.5 ?
H7A C7 H7C 109.5 ?
H7B C7 H7C 109.5 ?
C5 C8 H8A 109.5 ?
C5 C8 H8B 109.5 ?
H8A C8 H8B 109.5 ?
C5 C8 H8C 109.5 ?
H8A C8 H8C 109.5 ?
H8B C8 H8C 109.5 ?
C11 C9 C12 107.4(3) ?
C11 C9 C10 108.5(3) ?
C12 C9 C10 107.4(3) ?
C11 C9 Ga1 108.2(2) ?
C12 C9 Ga1 113.2(2) ?
C10 C9 Ga1 112.0(2) ?
C9 C10 H10A 109.5 ?
C9 C10 H10B 109.5 ?
H10A C10 H10B 109.5 ?
C9 C10 H10C 109.5 ?
H10A C10 H10C 109.5 ?
H10B C10 H10C 109.5 ?
C9 C11 H11A 109.5 ?
C9 C11 H11B 109.5 ?
H11A C11 H11B 109.5 ?
C9 C11 H11C 109.5 ?
H11A C11 H11C 109.5 ?
H11B C11 H11C 109.5 ?
C9 C12 H12A 109.5 ?
C9 C12 H12B 109.5 ?
H12A C12 H12B 109.5 ?
C9 C12 H12C 109.5 ?
H12A C12 H12C 109.5 ?
H12B C12 H12C 109.5 ?
C16 C13 C14 109.3(3) ?
C16 C13 C15 110.5(3) ?
C14 C13 C15 108.7(3) ?
C16 C13 Sb1 110.6(2) ?
C14 C13 Sb1 109.0(2) ?
C15 C13 Sb1 108.7(2) ?
C13 C14 H14A 109.5 ?
C13 C14 H14B 109.5 ?
H14A C14 H14B 109.5 ?
C13 C14 H14C 109.5 ?
H14A C14 H14C 109.5 ?
H14B C14 H14C 109.5 ?
C13 C15 H15A 109.5 ?
C13 C15 H15B 109.5 ?
H15A C15 H15B 109.5 ?
C13 C15 H15C 109.5 ?
H15A C15 H15C 109.5 ?
H15B C15 H15C 109.5 ?
C13 C16 H16A 109.5 ?
C13 C16 H16B 109.5 ?
H16A C16 H16B 109.5 ?
C13 C16 H16C 109.5 ?
H16A C16 H16C 109.5 ?
H16B C16 H16C 109.5 ?
C18 C17 Sb1 115.6(3) ?
C18 C17 H17A 108.4 ?
Sb1 C17 H17A 108.4 ?
C18 C17 H17B 108.4 ?
Sb1 C17 H17B 108.4 ?
H17A C17 H17B 107.4 ?
C17 C18 H18A 109.5 ?
C17 C18 H18B 109.5 ?
H18A C18 H18B 109.5 ?
C17 C18 H18C 109.5 ?
H18A C18 H18C 109.5 ?
H18B C18 H18C 109.5 ?
C20 C19 Sb1 118.5(3) ?
C20 C19 H19A 107.7 ?
Sb1 C19 H19A 107.7 ?
C20 C19 H19B 107.7 ?
Sb1 C19 H19B 107.7 ?
H19A C19 H19B 107.1 ?
C19 C20 H20A 109.5 ?
C19 C20 H20B 109.5 ?
H20A C20 H20B 109.5 ?
C19 C20 H20C 109.5 ?
H20A C20 H20C 109.5 ?
H20B C20 H20C 109.5 ?

loop_
_geom_bond_atom_site_label_1
_geom_bond_atom_site_label_2
_geom_bond_distance
_geom_bond_publ_flag
Sb1 C17 2.152(3) y
Sb1 C19 2.158(4) y
Sb1 C13 2.197(3) y
Sb1 Ga1 2.9243(5) y
Ga1 C9 2.034(3) y
Ga1 C1 2.039(3) y
Ga1 C5 2.039(3) y
C1 C3 1.516(5) ?
C1 C4 1.534(5) ?
C1 C2 1.536(5) ?
C2 H2A 0.9800 ?
C2 H2B 0.9800 ?
C2 H2C 0.9800 ?
C3 H3A 0.9800 ?
C3 H3B 0.9800 ?
C3 H3C 0.9800 ?
C4 H4A 0.9800 ?
C4 H4B 0.9800 ?
C4 H4C 0.9800 ?
C5 C8 1.519(4) ?
C5 C6 1.532(4) ?
C5 C7 1.536(5) ?
C6 H6A 0.9800 ?
C6 H6B 0.9800 ?
C6 H6C 0.9800 ?
C7 H7A 0.9800 ?
C7 H7B 0.9800 ?
C7 H7C 0.9800 ?
C8 H8A 0.9800 ?
C8 H8B 0.9800 ?
C8 H8C 0.9800 ?
C9 C11 1.527(5) ?
C9 C12 1.530(4) ?
C9 C10 1.534(5) ?
C10 H10A 0.9800 ?
C10 H10B 0.9800 ?
C10 H10C 0.9800 ?
C11 H11A 0.9800 ?
C11 H11B 0.9800 ?
C11 H11C 0.9800 ?
C12 H12A 0.9800 ?
C12 H12B 0.9800 ?
C12 H12C 0.9800 ?
C13 C16 1.513(5) ?
C13 C14 1.515(5) ?
C13 C15 1.517(5) ?
C14 H14A 0.9800 ?
C14 H14B 0.9800 ?
C14 H14C 0.9800 ?
C15 H15A 0.9800 ?
C15 H15B 0.9800 ?
C15 H15C 0.9800 ?
C16 H16A 0.9800 ?
C16 H16B 0.9800 ?
C16 H16C 0.9800 ?
C17 C18 1.516(5) ?
C17 H17A 0.9900 ?
C17 H17B 0.9900 ?
C18 H18A 0.9800 ?
C18 H18B 0.9800 ?
C18 H18C 0.9800 ?
C19 C20 1.440(6) ?
C19 H19A 0.9900 ?
C19 H19B 0.9900 ?
C20 H20A 0.9800 ?
C20 H20B 0.9800 ?
C20 H20C 0.9800 ?

loop_
_geom_torsion_atom_site_label_1
_geom_torsion_atom_site_label_2
_geom_torsion_atom_site_label_3
_geom_torsion_atom_site_label_4
_geom_torsion
C17 Sb1 Ga1 C9 83.96(15)
C19 Sb1 Ga1 C9 -164.86(15)
C13 Sb1 Ga1 C9 -46.52(14)
C17 Sb1 Ga1 C1 -154.82(15)
C19 Sb1 Ga1 C1 -43.65(15)
C13 Sb1 Ga1 C1 74.69(15)
C17 Sb1 Ga1 C5 -36.15(15)
C19 Sb1 Ga1 C5 75.02(15)
C13 Sb1 Ga1 C5 -166.63(14)
C9 Ga1 C1 C3 64.0(3)
C5 Ga1 C1 C3 -152.7(2)
Sb1 Ga1 C1 C3 -46.4(3)
C9 Ga1 C1 C4 -173.5(2)
C5 Ga1 C1 C4 -30.2(3)
Sb1 Ga1 C1 C4 76.1(2)
C9 Ga1 C1 C2 -55.6(3)
C5 Ga1 C1 C2 87.6(3)
Sb1 Ga1 C1 C2 -166.1(2)
C9 Ga1 C5 C8 -30.7(3)
C1 Ga1 C5 C8 -174.2(2)
Sb1 Ga1 C5 C8 78.7(2)
C9 Ga1 C5 C6 88.1(2)
C1 Ga1 C5 C6 -55.3(3)
Sb1 Ga1 C5 C6 -162.5(2)
C9 Ga1 C5 C7 -152.9(2)
C1 Ga1 C5 C7 63.7(3)
Sb1 Ga1 C5 C7 -43.5(2)
C1 Ga1 C9 C11 87.7(3)
C5 Ga1 C9 C11 -55.2(3)
Sb1 Ga1 C9 C11 -162.8(2)
C1 Ga1 C9 C12 -153.4(2)
C5 Ga1 C9 C12 63.7(3)
Sb1 Ga1 C9 C12 -43.9(2)
C1 Ga1 C9 C10 -31.8(3)
C5 Ga1 C9 C10 -174.7(2)
Sb1 Ga1 C9 C10 77.7(2)
C17 Sb1 C13 C16 41.6(3)
C19 Sb1 C13 C16 -58.3(3)
Ga1 Sb1 C13 C16 178.2(2)
C17 Sb1 C13 C14 -78.6(3)
C19 Sb1 C13 C14 -178.6(3)
Ga1 Sb1 C13 C14 58.0(3)
C17 Sb1 C13 C15 163.1(3)
C19 Sb1 C13 C15 63.2(3)
Ga1 Sb1 C13 C15 -60.3(3)
C19 Sb1 C17 C18 -178.9(3)
C13 Sb1 C17 C18 80.7(3)
Ga1 Sb1 C17 C18 -60.9(3)
C17 Sb1 C19 C20 7.2(5)
C13 Sb1 C19 C20 109.4(5)
Ga1 Sb1 C19 C20 -116.1(4)

loop_
_cod_related_entry_id
_cod_related_entry_database
_cod_related_entry_code
1 ChemSpider 30655242
